data_1560218
loop_
_publ_author_name
'Wagner, Hannah K.'
'Wadepohl, Hubert'
'Ballmann, Joachim'

_publ_section_title
;
 A 2,2&#x2032;-diphosphinotolane as a versatile precursor for the
 synthesis of P-ylidic mesoionic carbenes via reversible C--P bond
 formation
;
_journal_issue 10
_journal_name_full 'Chemical Science'
_journal_page_first 3693
_journal_page_last 3701
_journal_paper_doi 10.1039/D0SC06128J
_journal_volume 12
_journal_year 2021
_chemical_formula_moiety 'C46 H66 P2 Y, C24 H20 B'
_chemical_formula_sum 'C70 H86 B P2 Y'
_chemical_formula_weight 1089.04
_chemical_properties_physical 'air-sensitive, moisture-sensitive'
_space_group_crystal_system monoclinic
_space_group_IT_number 14
_space_group_name_Hall '-P 2ybc'
_space_group_name_H-M_alt 'P 1 21/c 1'
_atom_sites_solution_hydrogens mixed
_atom_sites_solution_primary iterative
_atom_sites_solution_secondary difmap
_audit_block_code ba_hw34
_audit_creation_date 2020-06-04
_audit_creation_method
;
encif (version 1.113)

encifer (version_id = 274361.64)

Olex2 1.3
(compiled 2020.01.31 svn.r88ba2a3 for OlexSys, GUI svn.r6032)
;
_audit_update_record
;
2020-10-08 deposited with the CCDC.	2021-01-22 downloaded from the CCDC.
;
_cell_angle_alpha 90
_cell_angle_beta 91.1824(8)
_cell_angle_gamma 90
_cell_formula_units_Z 4
_cell_length_a 19.84621(17)
_cell_length_b 15.33735(10)
_cell_length_c 19.6362(2)
_cell_measurement_reflns_used 40139
_cell_measurement_temperature 120(1)
_cell_measurement_theta_max 70.9180
_cell_measurement_theta_min 3.6360
_cell_volume 5975.76(9)
_computing_cell_refinement 'CrysAlisPro 1.171.40.80a (Rigaku OD, 2020)'
_computing_data_collection 'CrysAlisPro 1.171.40.80a (Rigaku OD, 2020)'
_computing_data_reduction 'CrysAlisPro 1.171.40.80a (Rigaku OD, 2020)'
_computing_publication_material 'encif (Wadepohl, 2009-19); encifer (Allen et al., 2004)'
_computing_structure_refinement 'SHELXL 2018/3 (Sheldrick, 2015)'
_computing_structure_solution 'SUPERFLIP (Palatinus, 2007-2009)'
_diffrn_ambient_temperature 120(1)
_diffrn_detector 'CCD plate'
_diffrn_detector_area_resol_mean 7.9621
_diffrn_detector_type Eos
_diffrn_measured_fraction_theta_full 1.000
_diffrn_measured_fraction_theta_max 0.995
_diffrn_measurement_details
;
List of Runs (angles in degrees, time in seconds):

  # Type    Start    End  Width  t~exp~   \w     \q     \k     \f   Frames
#--------------------------------------------------------------------------
  1  \w    -72.00  26.00   1.00    4.00    --    0.00 -38.00-180.00   98
  2  \w    -69.00  21.00   1.00    4.00    --    0.00 -57.00 120.00   90
  3  \w    -69.00  21.00   1.00    4.00    --    0.00 -57.00 -60.00   90
  4  \w    -34.00  11.00   1.00    4.00    --   14.00 110.00 130.22   45
  5  \w    -36.00   7.00   1.00    4.00    --   14.00 114.00  13.69   43
  6  \w    -26.00  17.00   1.00    4.00    --   18.00 104.00-108.05   43
  7  \w    -31.00   4.00   1.00    4.00    --   22.00 118.00 112.22   35
  8  \w    -29.00   1.00   1.00    4.00    --   26.00 121.00 101.15   30
  9  \w    -22.00   5.00   1.00   16.00    --   30.00 117.00 -18.50   27
 10  \w    -31.00  59.00   1.00   16.00    --   38.00 -57.00-129.33   90
 11  \w      6.00  33.00   1.00   16.00    --   42.00  88.00  61.62   27
 12  \w      5.00  32.00   1.00   16.00    --   42.00  90.00 -40.48   27
 13  \w     12.00  38.00   1.00   16.00    --   46.00  84.00-113.04   26
 14  \w     13.00  40.00   1.00   16.00    --   46.00  83.00-152.84   27
 15  \w     12.00  38.00   1.00   16.00    --   46.00  84.00  75.87   26
 16  \w     12.00  38.00   1.00   16.00    --   46.00  84.00 145.61   26
 17  \w     13.00  40.00   1.00   16.00    --   46.00  83.00  -1.15   27
 18  \w     17.00  45.00   1.00   16.00    --   50.00  82.00-145.87   28
 19  \w     17.00  45.00   1.00   16.00    --   50.00  82.00 -75.01   28
 20  \w     17.00  45.00   1.00   16.00    --   50.00  82.00 169.32   28
 21  \w     18.00  45.00   1.00   16.00    --   50.00  81.00  98.39   27
 22  \w     18.00  45.00   1.00   16.00    --   50.00  80.00 -44.07   27
 23  \w     19.00  45.00   1.00   16.00    --   50.00  79.00  15.20   26
 24  \w     19.00  45.00   1.00   16.00    --   50.00  79.00  46.34   26
 25  \w     24.00 124.00   1.00   16.00    --   54.00  77.00-150.00  100
 26  \w    -15.00  75.00   1.00   16.00    --   54.00 -57.00  60.00   90
 27  \w     24.00 124.00   1.00   16.00    --   54.00  77.00 -30.00  100
 28  \w     23.00 111.00   1.00   16.00    --   54.00-125.00  60.00   88
 29  \w     24.00 124.00   1.00   16.00    --   54.00  77.00   0.00  100
 30  \w     25.00 124.00   1.00   16.00    --   54.00  76.00 116.09   99
 31  \w     23.00 111.00   1.00   16.00    --   54.00-125.00 -30.00   88
 32  \w     24.00 124.00   1.00   16.00    --   54.00  77.00  60.00  100
 33  \w    -15.00  75.00   1.00   16.00    --   54.00 -57.00 150.00   90
 34  \w     28.00 128.00   1.00   16.00    --   58.00  77.00 -52.76  100
 35  \w     28.00 128.00   1.00   16.00    --   58.00  77.00 165.02  100
 36  \w     29.00 128.00   1.00   16.00    --   58.00  75.00-115.41   99
 37  \w     29.00 128.00   1.00   16.00    --   58.00  76.00  31.36   99
 38  \w     30.00 128.00   1.00   16.00    --   58.00  74.00 130.55   98
 39  \w     29.00 128.00   1.00   16.00    --   58.00  76.00-171.44   99
 40  \w     28.00 128.00   1.00   16.00    --   58.00  77.00 108.85  100
 41  \w     28.00 128.00   1.00   16.00    --   58.00  77.00 -81.63  100
 42  \w     29.00 128.00   1.00   16.00    --   58.00  75.00 -95.87   99
 43  \w     28.00 128.00   1.00   16.00    --   58.00  77.00  71.42  100
 44  \w     28.00 128.00   1.00   16.00    --   58.00  77.00  18.49  100
 45  \w     28.00 128.00   1.00   16.00    --   58.00  77.00 149.43  100
 46  \w     30.00 128.00   1.00   16.00    --   58.00  74.00  12.80   98
 47  \w     32.00 132.00   1.00   16.00    --   62.00  77.00-101.43  100
 48  \w     34.00 132.00   1.00   16.00    --   62.00  74.00-124.45   98
 49  \w     32.00 132.00   1.00   16.00    --   62.00  77.00  44.81  100
 50  \w     33.00 132.00   1.00   16.00    --   62.00  75.00 172.09   99
 51  \w     32.00 132.00   1.00   16.00    --   62.00  77.00 -32.54  100
 52  \w     34.00 132.00   1.00   16.00    --   62.00  74.00 135.56   98
 53  \w     35.00 131.00   1.00   16.00    --   62.00  71.00 -70.58   96
 54  \w     34.00 131.00   1.00   16.00    --   62.00  73.00  82.24   97
 55  \w     32.00 132.00   1.00   16.00    --   62.00  77.00  83.77  100
 56  \w     32.00 132.00   1.00   16.00    --   62.00  77.00 149.11  100
 57  \w     35.00 110.00   1.00   16.00    --   62.00  72.00  70.95   75
 58  \w     39.00  66.00   1.00   16.00    --   62.00  70.00  28.30   27
 59  \w     35.00  62.00   1.00   16.00    --   62.00  74.00-158.85   27
 60  \w     38.00  65.00   1.00   16.00    --   66.00  77.00 134.44   27
 61  \w     39.00  66.00   1.00   16.00    --   66.00  77.00 171.34   27
 62  \w     42.00  70.00   1.00   16.00    --   66.00  67.00 124.27   28
 63  \w     37.00  64.00   1.00   16.00    --   66.00  76.00  80.47   27
 64  \w     40.00  65.00   1.00   16.00    --   66.00  72.00 170.95   25
 65  \w     37.00  64.00   1.00   16.00    --   66.00  75.00 -54.95   27
 66  \w     39.00  64.00   1.00   16.00    --   66.00  73.00  55.53   25
 67  \w     48.00  75.00   1.00   16.00    --   66.00  72.00 -27.15   27
 68  \w     41.00  68.00   1.00   16.00    --   70.00  77.00-105.72   27
 69  \w     44.00  75.00   1.00   16.00    --   70.00  70.00 138.94   31
 70  \w     41.00  73.00   1.00   16.00    --   70.00  77.00-163.89   32
 71  \w     47.00  74.00   1.00   16.00    --   70.00  74.00 147.95   27
 72  \w     42.00  68.00   1.00   16.00    --   70.00  75.00  63.93   26
 73  \w     42.00  69.00   1.00   16.00    --   70.00  75.00-150.50   27
 74  \w     47.00  74.00   1.00   16.00    --   70.00  69.00 125.55   27
 75  \w     42.00  69.00   1.00   16.00    --   70.00  76.00  -0.60   27
 76  \w     51.00  86.00   1.00   16.00    --   74.00  67.00-142.91   35
 77  \w     45.00  80.00   1.00   16.00    --   74.00  75.00-129.36   35
 78  \w     52.00 141.00   1.00   16.00    --   74.00  68.00 151.23   89
 79  \w     47.00  79.00   1.00   16.00    --   74.00  74.00 177.41   32
 80  \w     46.00  71.00   1.00   16.00    --   74.00  76.00 -72.89   25
 81  \w     52.00  79.00   1.00   16.00    --   74.00  72.00-168.19   27
 82  \w     54.00  81.00   1.00   16.00    --   74.00  64.00 101.14   27
 83  \w     48.00  75.00   1.00   16.00    --   74.00  74.00 -41.22   27
 84  \w     44.00  70.00   1.00   16.00    --   74.00  77.00  20.09   26
 85  \w     45.00  70.00   1.00   16.00    --   74.00  77.00-142.45   25
 86  \w     53.00 114.00   1.00   16.00    --   74.00  63.00 138.32   61
 87  \w     47.00  90.00   1.00   16.00    --   74.00  71.00 -16.65   43
 88  \w     54.00  81.00   1.00   16.00    --   78.00  69.00-174.40   27
 89  \w     49.00  79.00   1.00   16.00    --   78.00  77.00 156.08   30
 90  \w     59.00 113.00   1.00   16.00    --   78.00  66.00-132.29   54
 91  \w     60.00  88.00   1.00   16.00    --   78.00  74.00 -42.28   28
 92  \w     50.00  76.00   1.00   16.00    --   78.00  73.00  51.36   26
 93  \w     49.00  76.00   1.00   16.00    --   78.00  77.00 -64.86   27
 94  \w     48.00  85.00   1.00   16.00    --   78.00  77.00 -12.78   37
 95  \w     53.00  80.00   1.00   16.00    --   78.00  70.00  74.14   27
 96  \w     53.00  79.00   1.00   24.00    --   82.00  76.00 124.24   26
 97  \w     52.00  79.00   1.00   24.00    --   82.00  77.00  95.74   27
 98  \w     54.00  79.00   1.00   24.00    --   82.00  75.00 -55.76   25
 99  \w     61.00  88.00   1.00   24.00    --   82.00  65.00 -67.16   27
100  \w     56.00  83.00   1.00   24.00    --   82.00  70.00-156.66   27
101  \w     55.00  80.00   1.00   24.00    --   82.00  73.00 145.75   25
102  \w     56.00  82.00   1.00   24.00    --   82.00  72.00  14.32   26
103  \w     57.00  94.00   1.00   24.00    --   86.00  76.00 -93.93   37
104  \w     63.00 153.00   1.00   24.00    --   86.00  66.00 148.66   90
105  \w     63.00 105.00   1.00   24.00    --   86.00  74.00  12.50   42
106  \w     57.00  87.00   1.00   24.00    --   86.00  76.00  39.23   30
107  \w     73.00 100.00   1.00   24.00    --   86.00  52.00-109.53   27
108  \w     62.00 105.00   1.00   24.00    --   90.00  74.00  75.15   43
109  \w     69.00  94.00   1.00   24.00    --   90.00  61.00-154.93   25
110  \w     78.00 105.00   1.00   24.00    --   90.00  64.00-138.26   27
111  \w     69.00 155.00   1.00   24.00    --   90.00  63.00 101.27   86
112  \w     69.00 103.00   1.00   24.00    --   90.00  62.00-177.37   34
113  \w     70.00 107.00   1.00   24.00    --   94.00  68.00 117.57   37
114  \w     67.00 122.00   1.00   24.00    --   94.00  71.00 -73.99   55
115  \w     65.00  91.00   1.00   24.00    --   94.00  76.00  -9.97   26
116  \w     65.00  91.00   1.00   24.00    --   94.00  76.00  47.04   26
117  \w     67.00  92.00   1.00   24.00    --   94.00  73.00 148.47   25
118  \w     82.00 149.00   1.00   24.00    --   98.00  56.00 128.79   67
119  \w     71.00  99.00   1.00   24.00    --   98.00  74.00 146.82   28
120  \w     71.00 122.00   1.00   24.00    --   98.00  71.00-154.09   51
121  \w     77.00 103.00   1.00   24.00    --   98.00  57.00 -17.14   26
122  \w     78.00 105.00   1.00   24.00    --  108.00  77.00 120.00   27
123  \w     79.00 104.00   1.00   24.00    --  108.00  77.00  90.00   25
124  \w     78.00 105.00   1.00   24.00    --  108.00  77.00 -90.00   27
125  \w     78.00 105.00   1.00   24.00    --  108.00  77.00-120.00   27
126  \w     78.00 177.00   1.00   24.00    --  108.00  77.00  30.00   99
127  \w     78.00 104.00   1.00   24.00    --  108.00  77.00   0.00   26
128  \w     78.00 177.00   1.00   24.00    --  108.00  77.00 150.00   99
129  \w     78.00 177.00   1.00   24.00    --  108.00  77.00-150.00   99
130  \w     44.00  72.00   1.00   24.00    --  108.00-111.00  30.00   28
131  \w     79.00 178.00   1.00   24.00    --  108.00  77.00 -30.00   99
132  \w     41.00 130.00   1.00   24.00    --  108.00 -64.00  30.00   89
133  \w     85.00 167.00   1.00   24.00    --  108.00  64.00  90.00   82
134  \w     86.00 113.00   1.00   24.00    --  108.00  64.00-180.00   27
135  \w     86.00 174.00   1.00   24.00    --  108.00  64.00 120.00   88
136  \w     78.00 104.00   1.00   24.00    --  108.00  77.00 -60.00   26
137  \w    144.00 175.00   1.00   24.00    --  108.00  64.00-120.00   31
138  \w     85.00 111.00   1.00   24.00    --  108.00  64.00-120.00   26
139  \w     79.00 148.00   1.00   24.00    --  108.00  77.00  60.00   69
140  \w     36.00  81.00   1.00   24.00    --  108.00 -92.00-120.00   45
141  \w     81.00 109.00   1.00   24.00    --  108.00 -92.00  90.00   28
142  \w     36.00  92.00   1.00   24.00    --  108.00 -92.00 -30.00   56
143  \w     37.00 112.00   1.00   24.00    --  108.00-111.00-150.00   75
144  \w     81.00 166.00   1.00   24.00    --  108.00  72.00 -96.02   85
145  \w     83.00 146.00   1.00   24.00    --  108.00  38.00 -60.00   63
146  \w    115.00 156.00   1.00   24.00    --  108.00  38.00 -90.00   41
147  \w     83.00 110.00   1.00   24.00    --  108.00  38.00 -90.00   27
148  \w     86.00 111.00   1.00   24.00    --  108.00  64.00 -30.00   25
149  \w     36.00 110.00   1.00   24.00    --  108.00-115.00 -42.00   74
150  \w     78.00 163.00   1.00   24.00    --  108.00  77.00-180.00   85
151  \w     85.00 112.00   1.00   24.00    --  108.00  38.00  60.00   27
152  \w     86.00 111.00   1.00   24.00    --  108.00  64.00  60.00   25
153  \w     85.00 148.00   1.00   24.00    --  108.00  64.00  30.00   63
154  \w     53.00 112.00   1.00   24.00    --  108.00-111.00  60.00   59
155  \w    119.00 166.00   1.00   24.00    --  108.00  64.00   0.00   47
156  \w     85.00 118.00   1.00   24.00    --  108.00  64.00   0.00   33
157  \w     85.00 174.00   1.00   24.00    --  108.00  64.00 -60.00   89
;
_diffrn_measurement_device 'four-circle diffractometer'
_diffrn_measurement_device_type 'Agilent SuperNova, Dual, Cu at home/near, Eos'
_diffrn_measurement_method '\w scans'
_diffrn_measurement_specimen_support 'polyimid foil'
_diffrn_orient_matrix_type 'CrysAlisPro convention (1999,Acta A55,543-557)'
_diffrn_orient_matrix_UB_11 -0.0764336000
_diffrn_orient_matrix_UB_12 0.0000295000
_diffrn_orient_matrix_UB_13 0.0121127000
_diffrn_orient_matrix_UB_21 -0.0031937000
_diffrn_orient_matrix_UB_22 -0.0976692000
_diffrn_orient_matrix_UB_23 -0.0181069000
_diffrn_orient_matrix_UB_31 0.0132354000
_diffrn_orient_matrix_UB_32 -0.0234584000
_diffrn_orient_matrix_UB_33 0.0753923000
_diffrn_radiation_collimation 'focusing mirrors'
_diffrn_radiation_monochromator mirror
_diffrn_radiation_probe x-ray
_diffrn_radiation_type 'Cu K\a'
_diffrn_radiation_wavelength 1.54184
_diffrn_radiation_xray_symbol K-L~2,3~
_diffrn_reflns_av_R_equivalents 0.0809
_diffrn_reflns_av_unetI/netI 0.0348
_diffrn_reflns_Laue_measured_fraction_full 1.000
_diffrn_reflns_Laue_measured_fraction_max 0.995
_diffrn_reflns_limit_h_max 24
_diffrn_reflns_limit_h_min -24
_diffrn_reflns_limit_k_max 18
_diffrn_reflns_limit_k_min -18
_diffrn_reflns_limit_l_max 24
_diffrn_reflns_limit_l_min -22
_diffrn_reflns_number 223988
_diffrn_reflns_point_group_measured_fraction_full 1.000
_diffrn_reflns_point_group_measured_fraction_max 0.995
_diffrn_reflns_theta_full 67.684
_diffrn_reflns_theta_max 71.152
_diffrn_reflns_theta_min 2.227
_diffrn_source 'microfocus X-Ray tube'
_diffrn_source_type 'Agilent SuperNova (Cu) X-ray Source'
_exptl_absorpt_coefficient_mu 2.172
_exptl_absorpt_correction_T_max 1.000
_exptl_absorpt_correction_T_min 0.664
_exptl_absorpt_correction_type gaussian
_exptl_absorpt_process_details
;
CrysAlisPro 1.171.40.80a (Rigaku Oxford Diffraction, 2020)
Numerical absorption correction based on gaussian integration over
 a multifaceted crystal model (Busing & Levy, 1957).
Empirical absorption correction using spherical harmonics,
 implemented in SCALE3 ABSPACK scaling algorithm.
;
_exptl_crystal_colour yellow
_exptl_crystal_colour_primary yellow
_exptl_crystal_density_diffrn 1.210
_exptl_crystal_description irregular
_exptl_crystal_F_000 2320
_exptl_crystal_size_max 0.175
_exptl_crystal_size_mid 0.062
_exptl_crystal_size_min 0.028
_refine_diff_density_max 1.167
_refine_diff_density_min -1.044
_refine_diff_density_rms 0.070
_refine_ls_extinction_method none
_refine_ls_goodness_of_fit_ref 1.030
_refine_ls_hydrogen_treatment mixed
_refine_ls_matrix_type full
_refine_ls_number_parameters 700
_refine_ls_number_reflns 11524
_refine_ls_number_restraints 79
_refine_ls_restrained_S_all 1.034
_refine_ls_R_factor_all 0.0645
_refine_ls_R_factor_gt 0.0474
_refine_ls_shift/su_max 0.000
_refine_ls_shift/su_mean 0.000
_refine_ls_structure_factor_coef Fsqd
_refine_ls_weighting_details 'w=1/[\s^2^(Fo^2^)+(0.0416P)^2^+11.6249P] where P=(Fo^2^+2Fc^2^)/3'
_refine_ls_weighting_scheme calc
_refine_ls_wR_factor_gt 0.1042
_refine_ls_wR_factor_ref 0.1120
_reflns_Friedel_coverage 0.000
_reflns_number_gt 9272
_reflns_number_total 11524
_reflns_threshold_expression 'I > 2\s(I)'
_cod_data_source_file d0sc06128j2.cif
_cod_data_source_block ba_hw34
_cod_depositor_comments 'Adding full bibliography for 1560218--1560233.cif.'
_cod_original_sg_symbol_H-M 'P 21/c'
_cod_database_code 1560218
_audit_block_refno 3571
_audit_block_usercomment 'HW327, irregular, yellow'
_shelx_space_group_comment
;
The symmetry employed for this shelxl refinement is uniquely defined
by the following loop, which should always be used as a source of
symmetry information in preference to the above space-group names.
They are only intended as comments.
;
_shelx_estimated_absorpt_t_max 0.812
_shelx_estimated_absorpt_t_min 0.812
_reflns_odcompleteness_completeness 99.99
_reflns_odcompleteness_iscentric 1
_reflns_odcompleteness_theta 66.97
_shelxl_version_number 2018/3
_olex2_refinement_description
;
1. Fixed Uiso
 At 1.2 times of:
  All C(H) groups, All C(H,H) groups
 At 1.5 times of:
  All C(H,H,H) groups
2. Restrained distances
 C24-C25A \\sim C24-C25B \\sim C24-C26
 with sigma of 0.02
 C25A-C26 \\sim C25B-C26
 with sigma of 0.02
3. Rigid body (RIGU) restrains
 C41, C42, C43, C44, C45, C46, C47, C48, C49, C50
 with sigma for 1-2 distances of 0.004 and sigma for 1-3 distances of 0.004
4. Others
 Sof(H24A)=Sof(C25B)=Sof(H25D)=Sof(H25E)=Sof(H25F)=1-FVAR(1)
 Sof(H24)=Sof(C25A)=Sof(H25A)=Sof(H25B)=Sof(H25C)=FVAR(1)
5.a Ternary CH refined with riding coordinates:
 C15(H15), C18(H18), C21(H21), C24(H24), C24(H24A)
5.b Aromatic/amide H refined with riding coordinates:
 C4(H4), C5(H5), C6(H6), C7(H7), C11(H11), C12(H12), C13(H13), C62(H62),
 C63(H63), C64(H64), C65(H65), C66(H66), C68(H68), C69(H69), C70(H70), C71(H71),
  C72(H72), C74(H74), C75(H75), C76(H76), C77(H77), C78(H78), C80(H80),
 C81(H81), C82(H82), C83(H83), C84(H84)
5.c Idealised Me refined as rotating group:
 C16(H16A,H16B,H16C), C17(H17A,H17B,H17C), C19(H19A,H19B,H19C), C20(H20A,H20B,
 H20C), C22(H22A,H22B,H22C), C23(H23A,H23B,H23C), C25A(H25A,H25B,H25C),
 C25B(H25D,H25E,H25F), C26(H26A,H26B,H26C), C36(H36A,H36B,H36C), C37(H37A,H37B,
 H37C), C38(H38A,H38B,H38C), C39(H39A,H39B,H39C), C40(H40A,H40B,H40C), C46(H46A,
 H46B,H46C), C47(H47A,H47B,H47C), C48(H48A,H48B,H48C), C49(H49A,H49B,H49C),
 C50(H50A,H50B,H50C)
;
_oxdiff_exptl_absorpt_empirical_details
;
Empirical correction (ABSPACK) includes:
- Absorption correction using spherical harmonics
- Frame scaling
;
_oxdiff_exptl_absorpt_empirical_full_max 1.213
_oxdiff_exptl_absorpt_empirical_full_min 0.837
_cell_oxdiff_length_a 19.8477(4)
_cell_oxdiff_length_b 15.33707(19)
_cell_oxdiff_length_c 19.6354(4)
_cell_oxdiff_angle_alpha 90.0017(13)
_cell_oxdiff_angle_beta 91.2223(16)
_cell_oxdiff_angle_gamma 89.9933(12)
_cell_oxdiff_volume 5975.76(19)
_cell_oxdiff_measurement_reflns_used 40143

loop_
_symmetry_equiv_pos_as_xyz
'x, y, z'
'-x, y+1/2, -z+1/2'
'-x, -y, -z'
'x, -y-1/2, z-1/2'

loop_
_atom_site_label
_atom_site_type_symbol
_atom_site_fract_x
_atom_site_fract_y
_atom_site_fract_z
_atom_site_U_iso_or_equiv
_atom_site_adp_type
_atom_site_occupancy
_atom_site_site_symmetry_order
_atom_site_calc_flag
_atom_site_refinement_flags_posn
_atom_site_refinement_flags_adp
_atom_site_refinement_flags_occupancy
_atom_site_disorder_assembly
_atom_site_disorder_group
Y Y 0.35490(2) 0.16598(2) 0.14772(2) 0.01881(7) Uani 1 1 d . . . . .
P1 P 0.24831(4) 0.44176(5) 0.23614(4) 0.02164(16) Uani 1 1 d . . . . .
P2 P 0.09312(4) 0.35884(5) 0.25028(4) 0.02458(17) Uani 1 1 d . . . . .
C1 C 0.25600(14) 0.32597(17) 0.21627(14) 0.0194(6) Uani 1 1 d . . . . .
C2 C 0.31708(14) 0.31056(17) 0.18717(15) 0.0202(6) Uani 1 1 d . . . . .
C3 C 0.35932(15) 0.38979(18) 0.18335(15) 0.0227(6) Uani 1 1 d . . . . .
C4 C 0.42111(15) 0.3958(2) 0.15115(16) 0.0274(7) Uani 1 1 d . . . . .
H4 H 0.438728 0.346253 0.128547 0.033 Uiso 1 1 calc R U . . .
C5 C 0.45721(16) 0.4735(2) 0.15180(17) 0.0316(7) Uani 1 1 d . . . . .
H5 H 0.499607 0.476624 0.130324 0.038 Uiso 1 1 calc R U . . .
C6 C 0.43136(17) 0.5465(2) 0.18376(18) 0.0346(8) Uani 1 1 d . . . . .
H6 H 0.456651 0.599063 0.184865 0.042 Uiso 1 1 calc R U . . .
C7 C 0.36905(16) 0.5434(2) 0.21408(17) 0.0300(7) Uani 1 1 d . . . . .
H7 H 0.350717 0.594029 0.234565 0.036 Uiso 1 1 calc R U . . .
C8 C 0.33371(15) 0.46512(18) 0.21409(15) 0.0243(6) Uani 1 1 d . . . . .
C9 C 0.20829(14) 0.25361(18) 0.22832(14) 0.0194(6) Uani 1 1 d . . . . .
C10 C 0.13711(15) 0.25633(19) 0.23230(15) 0.0229(6) Uani 1 1 d . . . . .
C11 C 0.10103(16) 0.1782(2) 0.22718(17) 0.0311(7) Uani 1 1 d . . . . .
H11 H 0.053192 0.180557 0.227117 0.037 Uiso 1 1 calc R U . . .
C12 C 0.13193(16) 0.0978(2) 0.22222(18) 0.0341(8) Uani 1 1 d . . . . .
H12 H 0.106001 0.046467 0.214942 0.041 Uiso 1 1 calc R U . . .
C13 C 0.20167(16) 0.0937(2) 0.22809(16) 0.0288(7) Uani 1 1 d . . . . .
H13 H 0.223931 0.038879 0.229668 0.035 Uiso 1 1 calc R U . . .
C14 C 0.23812(15) 0.16963(19) 0.23160(14) 0.0218(6) Uani 1 1 d . . . . .
C15 C 0.19556(15) 0.50476(19) 0.17426(16) 0.0261(7) Uani 1 1 d . . . . .
H15 H 0.156781 0.466480 0.160646 0.031 Uiso 1 1 calc R U . . .
C16 C 0.16571(19) 0.5873(2) 0.2052(2) 0.0405(9) Uani 1 1 d . . . . .
H16A H 0.141844 0.572185 0.246733 0.061 Uiso 1 1 calc R U . . .
H16B H 0.134123 0.614001 0.172313 0.061 Uiso 1 1 calc R U . . .
H16C H 0.202023 0.628511 0.216227 0.061 Uiso 1 1 calc R U . . .
C17 C 0.23408(18) 0.5244(3) 0.10966(19) 0.0449(9) Uani 1 1 d . . . . .
H17A H 0.269022 0.567955 0.119621 0.067 Uiso 1 1 calc R U . . .
H17B H 0.202852 0.546987 0.074616 0.067 Uiso 1 1 calc R U . . .
H17C H 0.255138 0.470765 0.093206 0.067 Uiso 1 1 calc R U . . .
C18 C 0.23569(16) 0.46441(19) 0.32675(16) 0.0276(7) Uani 1 1 d . . . . .
H18 H 0.186133 0.464766 0.334992 0.033 Uiso 1 1 calc R U . . .
C19 C 0.26466(18) 0.5521(2) 0.34985(18) 0.0360(8) Uani 1 1 d . . . . .
H19A H 0.313983 0.549871 0.348984 0.054 Uiso 1 1 calc R U . . .
H19B H 0.250275 0.564643 0.396285 0.054 Uiso 1 1 calc R U . . .
H19C H 0.248297 0.598167 0.319092 0.054 Uiso 1 1 calc R U . . .
C20 C 0.2675(2) 0.3902(2) 0.36864(17) 0.0396(9) Uani 1 1 d . . . . .
H20A H 0.245765 0.334917 0.356083 0.059 Uiso 1 1 calc R U . . .
H20B H 0.261261 0.401399 0.417238 0.059 Uiso 1 1 calc R U . . .
H20C H 0.315742 0.386746 0.359380 0.059 Uiso 1 1 calc R U . . .
C21 C 0.02328(15) 0.3639(2) 0.18518(16) 0.0275(7) Uani 1 1 d . . . . .
H21 H -0.014912 0.327058 0.201041 0.033 Uiso 1 1 calc R U . . .
C22 C -0.00060(17) 0.4588(2) 0.18033(19) 0.0382(8) Uani 1 1 d . . . . .
H22A H -0.009474 0.480989 0.226094 0.057 Uiso 1 1 calc R U . . .
H22B H -0.041997 0.461820 0.152355 0.057 Uiso 1 1 calc R U . . .
H22C H 0.034433 0.494391 0.159451 0.057 Uiso 1 1 calc R U . . .
C23 C 0.04393(16) 0.3321(2) 0.11520(16) 0.0302(7) Uani 1 1 d . . . . .
H23A H 0.084046 0.363938 0.100947 0.045 Uiso 1 1 calc R U . . .
H23B H 0.006991 0.342228 0.082255 0.045 Uiso 1 1 calc R U . . .
H23C H 0.054028 0.269572 0.117330 0.045 Uiso 1 1 calc R U . . .
C24 C 0.04639(16) 0.3288(2) 0.32846(17) 0.0331(7) Uani 1 1 d D . . . .
H24 H 0.022717 0.271959 0.321108 0.040 Uiso 0.646(8) 1 calc R U P A 1
H24A H 0.017170 0.380362 0.337967 0.040 Uiso 0.354(8) 1 calc R U P A 2
C25A C -0.0046(3) 0.3988(4) 0.3456(3) 0.0386(16) Uani 0.646(8) 1 d D . P A 1
H25A H 0.018500 0.455033 0.350806 0.058 Uiso 0.646(8) 1 calc R U P A 1
H25B H -0.026504 0.383796 0.388313 0.058 Uiso 0.646(8) 1 calc R U P A 1
H25C H -0.038567 0.402917 0.308875 0.058 Uiso 0.646(8) 1 calc R U P A 1
C25B C -0.0021(5) 0.2477(6) 0.3319(5) 0.041(3) Uani 0.354(8) 1 d D . P A 2
H25D H -0.032224 0.247285 0.291703 0.062 Uiso 0.354(8) 1 calc R U P A 2
H25E H -0.028994 0.251391 0.373141 0.062 Uiso 0.354(8) 1 calc R U P A 2
H25F H 0.024610 0.194005 0.333039 0.062 Uiso 0.354(8) 1 calc R U P A 2
C26 C 0.0939(2) 0.3220(3) 0.39000(19) 0.0505(10) Uani 1 1 d D . . . .
H26A H 0.129123 0.279064 0.380823 0.076 Uiso 1 1 calc R U . . .
H26B H 0.068506 0.303578 0.429796 0.076 Uiso 1 1 calc R U . . .
H26C H 0.114618 0.378933 0.399028 0.076 Uiso 1 1 calc R U . . .
C31 C 0.26577(16) 0.1868(2) 0.04687(15) 0.0284(7) Uani 1 1 d . . . . .
C32 C 0.27736(16) 0.0958(2) 0.05179(16) 0.0272(7) Uani 1 1 d . . . . .
C33 C 0.34418(16) 0.0793(2) 0.03307(16) 0.0265(7) Uani 1 1 d . . . . .
C34 C 0.37455(16) 0.1598(2) 0.01626(16) 0.0309(7) Uani 1 1 d . . . . .
C35 C 0.32605(19) 0.2260(2) 0.02491(16) 0.0332(8) Uani 1 1 d . . . . .
C36 C 0.1993(2) 0.2319(3) 0.0552(2) 0.0527(11) Uani 1 1 d . . . . .
H36A H 0.176668 0.237821 0.010608 0.079 Uiso 1 1 calc R U . . .
H36B H 0.206850 0.289773 0.074998 0.079 Uiso 1 1 calc R U . . .
H36C H 0.171003 0.197401 0.085407 0.079 Uiso 1 1 calc R U . . .
C37 C 0.2256(2) 0.0258(3) 0.0644(2) 0.0469(10) Uani 1 1 d . . . . .
H37A H 0.185611 0.052013 0.084505 0.070 Uiso 1 1 calc R U . . .
H37B H 0.244709 -0.017814 0.095805 0.070 Uiso 1 1 calc R U . . .
H37C H 0.212957 -0.002302 0.021211 0.070 Uiso 1 1 calc R U . . .
C38 C 0.3721(2) -0.0108(2) 0.0213(2) 0.0461(10) Uani 1 1 d . . . . .
H38A H 0.362754 -0.047839 0.060710 0.069 Uiso 1 1 calc R U . . .
H38B H 0.420942 -0.007170 0.015277 0.069 Uiso 1 1 calc R U . . .
H38C H 0.350860 -0.036064 -0.019620 0.069 Uiso 1 1 calc R U . . .
C39 C 0.4435(2) 0.1709(3) -0.01381(19) 0.0551(11) Uani 1 1 d . . . . .
H39A H 0.473299 0.124139 0.002712 0.083 Uiso 1 1 calc R U . . .
H39B H 0.462253 0.227448 -0.000039 0.083 Uiso 1 1 calc R U . . .
H39C H 0.439706 0.168197 -0.063606 0.083 Uiso 1 1 calc R U . . .
C40 C 0.3328(3) 0.3211(2) 0.0060(2) 0.0618(13) Uani 1 1 d . . . . .
H40A H 0.306358 0.332836 -0.035679 0.093 Uiso 1 1 calc R U . . .
H40B H 0.380333 0.334658 -0.001696 0.093 Uiso 1 1 calc R U . . .
H40C H 0.316220 0.357461 0.043094 0.093 Uiso 1 1 calc R U . . .
C41 C 0.46512(17) 0.0767(2) 0.17917(18) 0.0399(9) Uani 1 1 d . . . . .
C42 C 0.48112(16) 0.1639(2) 0.19531(17) 0.0332(7) Uani 1 1 d . . . . .
C43 C 0.4446(2) 0.1884(2) 0.25045(19) 0.0431(9) Uani 1 1 d . . . . .
C44 C 0.40525(18) 0.1211(3) 0.2699(2) 0.0517(10) Uani 1 1 d . . . . .
C45 C 0.41571(18) 0.0505(2) 0.2265(2) 0.0513(11) Uani 1 1 d . . . . .
C46 C 0.5042(3) 0.0175(5) 0.1336(3) 0.125(3) Uani 1 1 d . . . . .
H46A H 0.474491 -0.028488 0.115776 0.187 Uiso 1 1 calc R U . . .
H46B H 0.541636 -0.008787 0.159625 0.187 Uiso 1 1 calc R U . . .
H46C H 0.522036 0.051327 0.095615 0.187 Uiso 1 1 calc R U . . .
C47 C 0.5387(2) 0.2121(4) 0.1628(3) 0.112(3) Uani 1 1 d . . . . .
H47A H 0.530062 0.216798 0.113629 0.168 Uiso 1 1 calc R U . . .
H47B H 0.580807 0.180204 0.171220 0.168 Uiso 1 1 calc R U . . .
H47C H 0.542444 0.270663 0.182556 0.168 Uiso 1 1 calc R U . . .
C48 C 0.4579(4) 0.2723(3) 0.2910(3) 0.115(3) Uani 1 1 d . . . . .
H48A H 0.472376 0.318416 0.259993 0.173 Uiso 1 1 calc R U . . .
H48B H 0.493296 0.261702 0.325490 0.173 Uiso 1 1 calc R U . . .
H48C H 0.416456 0.290374 0.313319 0.173 Uiso 1 1 calc R U . . .
C49 C 0.3668(3) 0.1189(6) 0.3363(3) 0.147(4) Uani 1 1 d . . . . .
H49A H 0.337778 0.067292 0.336886 0.220 Uiso 1 1 calc R U . . .
H49B H 0.339127 0.171556 0.339765 0.220 Uiso 1 1 calc R U . . .
H49C H 0.398930 0.116536 0.374827 0.220 Uiso 1 1 calc R U . . .
C50 C 0.3865(3) -0.0398(3) 0.2332(5) 0.147(4) Uani 1 1 d . . . . .
H50A H 0.395421 -0.073345 0.191873 0.221 Uiso 1 1 calc R U . . .
H50B H 0.337757 -0.035688 0.239475 0.221 Uiso 1 1 calc R U . . .
H50C H 0.407405 -0.069142 0.272651 0.221 Uiso 1 1 calc R U . . .
C61 C 0.17038(14) 0.91704(19) 0.41753(16) 0.0243(6) Uani 1 1 d . . . . .
C62 C 0.18546(16) 0.9967(2) 0.38678(17) 0.0297(7) Uani 1 1 d . . . . .
H62 H 0.218061 0.997357 0.352033 0.036 Uiso 1 1 calc R U . . .
C63 C 0.15510(17) 1.0750(2) 0.40452(18) 0.0345(8) Uani 1 1 d . . . . .
H63 H 0.167038 1.127482 0.382075 0.041 Uiso 1 1 calc R U . . .
C64 C 0.10751(17) 1.0762(2) 0.45493(18) 0.0368(8) Uani 1 1 d . . . . .
H64 H 0.086642 1.129319 0.467674 0.044 Uiso 1 1 calc R U . . .
C65 C 0.09080(16) 0.9991(2) 0.48640(17) 0.0326(7) Uani 1 1 d . . . . .
H65 H 0.058185 0.999182 0.521131 0.039 Uiso 1 1 calc R U . . .
C66 C 0.12127(15) 0.9210(2) 0.46780(16) 0.0285(7) Uani 1 1 d . . . . .
H66 H 0.108333 0.868675 0.489901 0.034 Uiso 1 1 calc R U . . .
C67 C 0.28361(15) 0.8285(2) 0.44426(16) 0.0273(7) Uani 1 1 d . . . . .
C68 C 0.31784(17) 0.9062(2) 0.45921(18) 0.0351(8) Uani 1 1 d . . . . .
H68 H 0.298328 0.959524 0.444153 0.042 Uiso 1 1 calc R U . . .
C69 C 0.37890(18) 0.9091(2) 0.4949(2) 0.0410(9) Uani 1 1 d . . . . .
H69 H 0.400477 0.963540 0.503131 0.049 Uiso 1 1 calc R U . . .
C70 C 0.40829(17) 0.8330(2) 0.51861(19) 0.0415(9) Uani 1 1 d . . . . .
H70 H 0.449654 0.834471 0.543807 0.050 Uiso 1 1 calc R U . . .
C71 C 0.37654(18) 0.7547(2) 0.5050(2) 0.0418(9) Uani 1 1 d . . . . .
H71 H 0.396133 0.701730 0.520771 0.050 Uiso 1 1 calc R U . . .
C72 C 0.31575(17) 0.7533(2) 0.46824(19) 0.0364(8) Uani 1 1 d . . . . .
H72 H 0.295219 0.698437 0.459036 0.044 Uiso 1 1 calc R U . . .
C73 C 0.16492(15) 0.74270(19) 0.41788(16) 0.0258(7) Uani 1 1 d . . . . .
C74 C 0.15919(18) 0.7113(2) 0.48449(18) 0.0374(8) Uani 1 1 d . . . . .
H74 H 0.185438 0.737919 0.519726 0.045 Uiso 1 1 calc R U . . .
C75 C 0.1169(2) 0.6430(2) 0.5012(2) 0.0450(9) Uani 1 1 d . . . . .
H75 H 0.114879 0.624004 0.547198 0.054 Uiso 1 1 calc R U . . .
C76 C 0.07768(19) 0.6023(2) 0.4518(2) 0.0438(9) Uani 1 1 d . . . . .
H76 H 0.048812 0.555298 0.463107 0.053 Uiso 1 1 calc R U . . .
C77 C 0.08145(18) 0.6316(2) 0.38543(19) 0.0387(8) Uani 1 1 d . . . . .
H77 H 0.054652 0.604871 0.350658 0.046 Uiso 1 1 calc R U . . .
C78 C 0.12411(16) 0.6998(2) 0.36929(17) 0.0296(7) Uani 1 1 d . . . . .
H78 H 0.125759 0.718391 0.323191 0.036 Uiso 1 1 calc R U . . .
C79 C 0.22913(15) 0.82352(18) 0.31763(16) 0.0245(6) Uani 1 1 d . . . . .
C80 C 0.28781(15) 0.78546(19) 0.29291(17) 0.0273(7) Uani 1 1 d . . . . .
H80 H 0.320738 0.764998 0.324876 0.033 Uiso 1 1 calc R U . . .
C81 C 0.30036(17) 0.7761(2) 0.22407(18) 0.0326(8) Uani 1 1 d . . . . .
H81 H 0.341139 0.749743 0.210085 0.039 Uiso 1 1 calc R U . . .
C82 C 0.25384(18) 0.8048(2) 0.17562(17) 0.0336(8) Uani 1 1 d . . . . .
H82 H 0.261838 0.797989 0.128389 0.040 Uiso 1 1 calc R U . . .
C83 C 0.19548(17) 0.8438(2) 0.19774(17) 0.0333(7) Uani 1 1 d . . . . .
H83 H 0.163119 0.864605 0.165336 0.040 Uiso 1 1 calc R U . . .
C84 C 0.18361(16) 0.85277(19) 0.26659(16) 0.0274(7) Uani 1 1 d . . . . .
H84 H 0.142947 0.879874 0.280036 0.033 Uiso 1 1 calc R U . . .
B B 0.21208(17) 0.8276(2) 0.39919(18) 0.0252(7) Uani 1 1 d . . . . .
H14 H 0.2870(15) 0.1659(19) 0.2430(15) 0.018(7) Uiso 1 1 d . . . . .

loop_
_atom_site_aniso_label
_atom_site_aniso_U_11
_atom_site_aniso_U_22
_atom_site_aniso_U_33
_atom_site_aniso_U_23
_atom_site_aniso_U_13
_atom_site_aniso_U_12
Y 0.02155(13) 0.01680(12) 0.01806(13) -0.00188(10) 0.00044(9) 0.00157(10)
P1 0.0254(4) 0.0177(3) 0.0216(4) -0.0030(3) -0.0051(3) 0.0033(3)
P2 0.0214(4) 0.0298(4) 0.0226(4) 0.0004(3) 0.0001(3) 0.0047(3)
C1 0.0236(14) 0.0172(13) 0.0171(14) -0.0008(11) -0.0039(11) 0.0028(11)
C2 0.0238(14) 0.0183(13) 0.0182(15) 0.0011(11) -0.0025(11) -0.0001(11)
C3 0.0247(15) 0.0201(14) 0.0230(16) 0.0020(12) -0.0058(12) 0.0002(11)
C4 0.0266(16) 0.0245(15) 0.0310(18) 0.0021(13) -0.0019(13) 0.0013(12)
C5 0.0259(16) 0.0354(18) 0.0334(19) 0.0071(14) -0.0056(14) -0.0068(13)
C6 0.0354(18) 0.0276(17) 0.040(2) 0.0047(14) -0.0150(15) -0.0111(14)
C7 0.0330(17) 0.0210(15) 0.0355(19) -0.0022(13) -0.0107(14) -0.0022(13)
C8 0.0290(16) 0.0201(14) 0.0235(16) 0.0004(12) -0.0082(13) 0.0015(12)
C9 0.0238(14) 0.0189(13) 0.0153(15) -0.0005(11) -0.0014(11) 0.0022(11)
C10 0.0257(15) 0.0275(15) 0.0155(15) 0.0029(12) 0.0019(12) 0.0029(12)
C11 0.0240(15) 0.0341(17) 0.0353(19) 0.0090(14) 0.0023(13) -0.0024(13)
C12 0.0320(18) 0.0247(16) 0.046(2) 0.0076(14) 0.0030(15) -0.0087(13)
C13 0.0346(17) 0.0220(15) 0.0298(18) 0.0041(13) 0.0050(14) 0.0022(13)
C14 0.0238(15) 0.0253(14) 0.0165(15) 0.0024(12) 0.0035(11) 0.0009(12)
C15 0.0258(15) 0.0232(15) 0.0291(18) 0.0042(13) -0.0083(13) 0.0022(12)
C16 0.045(2) 0.0243(17) 0.052(2) -0.0001(15) -0.0141(18) 0.0111(15)
C17 0.0347(19) 0.066(3) 0.033(2) 0.0173(18) -0.0063(16) 0.0073(18)
C18 0.0339(17) 0.0256(15) 0.0230(17) -0.0056(13) -0.0054(13) 0.0058(13)
C19 0.045(2) 0.0306(17) 0.032(2) -0.0127(14) -0.0097(15) 0.0057(15)
C20 0.061(2) 0.0341(18) 0.0232(18) -0.0019(14) -0.0084(16) 0.0113(17)
C21 0.0213(15) 0.0344(17) 0.0265(17) 0.0014(13) -0.0025(12) 0.0029(12)
C22 0.0308(18) 0.042(2) 0.041(2) -0.0050(16) -0.0091(15) 0.0127(15)
C23 0.0284(16) 0.0361(17) 0.0261(17) 0.0023(14) -0.0049(13) 0.0025(14)
C24 0.0363(18) 0.0362(18) 0.0272(18) 0.0009(14) 0.0070(14) -0.0009(15)
C25A 0.036(3) 0.047(3) 0.033(3) 0.001(2) 0.015(2) 0.006(2)
C25B 0.042(6) 0.044(6) 0.038(6) 0.008(5) 0.015(5) -0.009(5)
C26 0.060(3) 0.061(3) 0.030(2) 0.0112(18) 0.0006(18) -0.004(2)
C31 0.0324(17) 0.0360(18) 0.0166(16) -0.0026(13) -0.0061(13) 0.0092(13)
C32 0.0298(16) 0.0326(17) 0.0190(16) -0.0015(13) -0.0018(12) -0.0043(13)
C33 0.0316(16) 0.0262(15) 0.0215(16) -0.0073(12) -0.0048(13) 0.0018(13)
C34 0.0331(17) 0.0415(18) 0.0180(16) -0.0052(14) 0.0023(13) -0.0087(15)
C35 0.059(2) 0.0254(16) 0.0154(16) -0.0004(12) -0.0064(15) -0.0036(15)
C36 0.051(2) 0.074(3) 0.032(2) -0.015(2) -0.0158(18) 0.034(2)
C37 0.047(2) 0.056(2) 0.037(2) -0.0061(18) -0.0029(17) -0.0247(19)
C38 0.054(2) 0.040(2) 0.043(2) -0.0213(17) -0.0145(18) 0.0132(17)
C39 0.045(2) 0.095(3) 0.026(2) -0.006(2) 0.0105(17) -0.023(2)
C40 0.124(4) 0.030(2) 0.030(2) 0.0100(16) -0.018(2) -0.014(2)
C41 0.0326(18) 0.052(2) 0.035(2) -0.0222(16) -0.0140(14) 0.0215(15)
C42 0.0267(16) 0.0397(17) 0.0325(18) 0.0152(15) -0.0133(13) -0.0089(14)
C43 0.059(2) 0.0408(19) 0.0288(19) -0.0104(15) -0.0213(16) 0.0267(16)
C44 0.0312(19) 0.091(3) 0.033(2) 0.025(2) 0.0038(16) 0.0302(19)
C45 0.0301(18) 0.0305(18) 0.092(3) 0.0305(18) -0.0307(19) -0.0122(14)
C46 0.084(4) 0.209(7) 0.080(4) -0.095(5) -0.051(3) 0.108(5)
C47 0.037(2) 0.146(5) 0.150(6) 0.113(5) -0.039(3) -0.041(3)
C48 0.179(6) 0.075(3) 0.088(4) -0.057(3) -0.098(4) 0.076(4)
C49 0.057(3) 0.329(11) 0.055(3) 0.092(5) 0.021(3) 0.075(5)
C50 0.108(5) 0.047(3) 0.282(10) 0.084(4) -0.136(6) -0.044(3)
C61 0.0214(14) 0.0283(16) 0.0228(17) -0.0067(12) -0.0076(12) 0.0040(12)
C62 0.0286(16) 0.0292(16) 0.0313(19) -0.0067(14) -0.0023(13) 0.0042(13)
C63 0.0380(19) 0.0277(17) 0.037(2) -0.0054(14) -0.0060(15) 0.0041(14)
C64 0.0368(19) 0.0343(18) 0.039(2) -0.0145(15) -0.0073(16) 0.0134(15)
C65 0.0284(16) 0.0440(19) 0.0252(18) -0.0114(15) -0.0041(13) 0.0084(14)
C66 0.0272(16) 0.0341(17) 0.0237(17) -0.0032(13) -0.0080(13) 0.0032(13)
C67 0.0263(15) 0.0317(16) 0.0237(16) -0.0049(13) -0.0034(12) 0.0072(13)
C68 0.0335(18) 0.0330(18) 0.039(2) -0.0051(15) -0.0077(15) 0.0062(14)
C69 0.0340(19) 0.0361(19) 0.052(2) -0.0120(17) -0.0113(17) 0.0005(15)
C70 0.0314(18) 0.047(2) 0.046(2) -0.0120(18) -0.0144(16) 0.0092(16)
C71 0.039(2) 0.0347(19) 0.051(2) -0.0020(16) -0.0150(17) 0.0127(15)
C72 0.0330(18) 0.0295(17) 0.046(2) -0.0065(15) -0.0118(16) 0.0068(14)
C73 0.0242(15) 0.0254(15) 0.0277(18) -0.0016(13) -0.0020(13) 0.0085(12)
C74 0.043(2) 0.0387(19) 0.030(2) 0.0033(15) -0.0051(15) 0.0020(16)
C75 0.056(2) 0.043(2) 0.036(2) 0.0155(17) 0.0011(18) 0.0012(18)
C76 0.043(2) 0.038(2) 0.050(2) 0.0093(17) 0.0072(18) -0.0069(16)
C77 0.0382(19) 0.0359(18) 0.042(2) -0.0008(16) -0.0017(16) -0.0045(15)
C78 0.0328(17) 0.0276(16) 0.0283(18) 0.0009(13) -0.0007(13) 0.0037(13)
C79 0.0256(15) 0.0183(14) 0.0295(17) -0.0028(12) -0.0022(12) -0.0006(12)
C80 0.0287(16) 0.0198(14) 0.0335(19) 0.0003(13) 0.0012(13) 0.0016(12)
C81 0.0379(18) 0.0206(15) 0.040(2) -0.0033(14) 0.0111(15) -0.0001(13)
C82 0.051(2) 0.0248(16) 0.0254(18) -0.0028(13) 0.0060(15) -0.0068(14)
C83 0.0432(19) 0.0277(17) 0.0287(18) 0.0041(14) -0.0048(15) -0.0016(14)
C84 0.0289(16) 0.0253(16) 0.0277(18) 0.0000(13) -0.0018(13) 0.0016(12)
B 0.0240(17) 0.0257(17) 0.0257(19) -0.0034(14) -0.0058(14) 0.0049(14)

loop_
_atom_type_symbol
_atom_type_description
_atom_type_scat_dispersion_real
_atom_type_scat_dispersion_imag
_atom_type_scat_source
C C 0.0181 0.0091 'International Tables Vol C Tables 4.2.6.8 and 6.1.1.4'
H H 0.0000 0.0000 'International Tables Vol C Tables 4.2.6.8 and 6.1.1.4'
B B 0.0090 0.0039 'International Tables Vol C Tables 4.2.6.8 and 6.1.1.4'
P P 0.2955 0.4335 'International Tables Vol C Tables 4.2.6.8 and 6.1.1.4'
Y Y -0.2670 2.0244 'International Tables Vol C Tables 4.2.6.8 and 6.1.1.4'

loop_
_exptl_crystal_face_index_h
_exptl_crystal_face_index_k
_exptl_crystal_face_index_l
_exptl_crystal_face_perp_dist
-2 0 -13 0.0342
0 -10 0 0.0847
0 10 0 0.0847
-7 -8 -1 0.0643
-13 1 3 0.0067
13 -1 -2 0.0178
2 1 13 0.0221

loop_
_geom_angle_atom_site_label_1
_geom_angle_atom_site_label_2
_geom_angle_atom_site_label_3
_geom_angle
_geom_angle_site_symmetry_1
_geom_angle_site_symmetry_3
_geom_angle_publ_flag
C2 Y C14 63.17(9) . . ?
C2 Y C31 85.64(9) . . ?
C2 Y C32 114.43(10) . . ?
C2 Y C33 134.86(9) . . ?
C2 Y C34 113.19(10) . . ?
C2 Y C35 84.94(10) . . ?
C2 Y C41 130.32(10) . . ?
C2 Y C42 101.01(10) . . ?
C2 Y C43 81.39(10) . . ?
C2 Y C44 93.45(12) . . ?
C2 Y C45 123.98(13) . . ?
C2 Y H14 64.2(7) . . ?
C14 Y H14 18.5(7) . . ?
C31 Y C14 83.80(9) . . ?
C31 Y C42 151.11(10) . . ?
C31 Y C43 165.72(10) . . ?
C31 Y C44 159.25(11) . . ?
C31 Y H14 102.3(8) . . ?
C32 Y C14 87.23(9) . . ?
C32 Y C31 31.09(10) . . ?
C32 Y C41 115.05(10) . . ?
C32 Y C42 141.14(11) . . ?
C32 Y C43 163.15(10) . . ?
C32 Y C44 137.62(13) . . ?
C32 Y H14 103.6(7) . . ?
C33 Y C14 116.78(9) . . ?
C33 Y C31 51.47(9) . . ?
C33 Y C32 31.04(9) . . ?
C33 Y C34 31.36(10) . . ?
C33 Y C35 51.55(10) . . ?
C33 Y C41 89.42(10) . . ?
C33 Y C42 110.82(11) . . ?
C33 Y C43 138.73(10) . . ?
C33 Y C44 131.56(12) . . ?
C33 Y C45 101.06(13) . . ?
C33 Y H14 130.7(7) . . ?
C34 Y C14 134.76(9) . . ?
C34 Y C31 51.55(10) . . ?
C34 Y C32 51.54(10) . . ?
C34 Y C35 31.17(10) . . ?
C34 Y C41 94.13(11) . . ?
C34 Y C42 100.82(10) . . ?
C34 Y C43 129.41(12) . . ?
C34 Y C44 144.61(11) . . ?
C34 Y C45 118.66(14) . . ?
C34 Y H14 153.1(8) . . ?
C35 Y C14 110.84(10) . . ?
C35 Y C31 31.07(10) . . ?
C35 Y C32 51.37(10) . . ?
C35 Y C41 123.94(12) . . ?
C35 Y C42 120.81(11) . . ?
C35 Y C43 140.50(12) . . ?
C35 Y C44 169.51(12) . . ?
C35 Y H14 128.2(8) . . ?
C41 Y C14 123.36(11) . . ?
C41 Y C31 140.73(10) . . ?
C41 Y C42 30.84(11) . . ?
C41 Y C43 50.07(10) . . ?
C41 Y C44 50.49(11) . . ?
C41 Y H14 107.6(7) . . ?
C42 Y C14 124.40(10) . . ?
C42 Y C43 29.68(11) . . ?
C42 Y C44 49.29(11) . . ?
C42 Y H14 105.9(8) . . ?
C43 Y C14 95.57(11) . . ?
C43 Y H14 77.4(8) . . ?
C44 Y C14 77.36(10) . . ?
C44 Y C43 29.29(13) . . ?
C44 Y H14 59.3(8) . . ?
C45 Y C14 92.39(12) . . ?
C45 Y C31 144.39(11) . . ?
C45 Y C32 113.55(11) . . ?
C45 Y C35 149.66(14) . . ?
C45 Y C41 31.32(13) . . ?
C45 Y C42 50.69(10) . . ?
C45 Y C43 49.83(11) . . ?
C45 Y C44 30.53(14) . . ?
C45 Y H14 78.0(7) . . ?
C1 P1 C15 114.49(13) . . ?
C1 P1 C18 113.90(13) . . ?
C8 P1 C1 93.39(13) . . ?
C8 P1 C15 105.11(14) . . ?
C8 P1 C18 110.17(15) . . ?
C18 P1 C15 116.69(14) . . ?
C10 P2 C21 104.64(14) . . ?
C10 P2 C24 101.14(14) . . ?
C24 P2 C21 101.46(15) . . ?
C2 C1 P1 109.6(2) . . ?
C2 C1 C9 120.7(2) . . ?
C9 C1 P1 129.7(2) . . ?
C1 C2 Y 124.21(19) . . ?
C1 C2 C3 112.7(2) . . ?
C3 C2 Y 123.05(19) . . ?
C4 C3 C2 125.6(3) . . ?
C4 C3 C8 118.1(3) . . ?
C8 C3 C2 116.3(3) . . ?
C3 C4 H4 119.7 . . ?
C5 C4 C3 120.7(3) . . ?
C5 C4 H4 119.7 . . ?
C4 C5 H5 120.0 . . ?
C6 C5 C4 120.0(3) . . ?
C6 C5 H5 120.0 . . ?
C5 C6 H6 119.7 . . ?
C7 C6 C5 120.6(3) . . ?
C7 C6 H6 119.7 . . ?
C6 C7 H7 120.5 . . ?
C6 C7 C8 119.0(3) . . ?
C8 C7 H7 120.5 . . ?
C3 C8 P1 107.0(2) . . ?
C7 C8 P1 130.6(2) . . ?
C7 C8 C3 121.6(3) . . ?
C10 C9 C1 128.9(2) . . ?
C10 C9 C14 116.1(3) . . ?
C14 C9 C1 114.8(2) . . ?
C9 C10 P2 121.0(2) . . ?
C11 C10 P2 120.2(2) . . ?
C11 C10 C9 118.7(3) . . ?
C10 C11 H11 118.6 . . ?
C12 C11 C10 122.8(3) . . ?
C12 C11 H11 118.6 . . ?
C11 C12 H12 120.7 . . ?
C11 C12 C13 118.6(3) . . ?
C13 C12 H12 120.7 . . ?
C12 C13 H13 120.4 . . ?
C14 C13 C12 119.3(3) . . ?
C14 C13 H13 120.4 . . ?
Y C14 H14 48.1(17) . . ?
C9 C14 Y 109.43(18) . . ?
C9 C14 H14 117.9(17) . . ?
C13 C14 Y 112.7(2) . . ?
C13 C14 C9 123.3(3) . . ?
C13 C14 H14 118.3(17) . . ?
P1 C15 H15 106.8 . . ?
C16 C15 P1 112.9(2) . . ?
C16 C15 H15 106.8 . . ?
C17 C15 P1 111.2(2) . . ?
C17 C15 H15 106.8 . . ?
C17 C15 C16 111.8(3) . . ?
C15 C16 H16A 109.5 . . ?
C15 C16 H16B 109.5 . . ?
C15 C16 H16C 109.5 . . ?
H16A C16 H16B 109.5 . . ?
H16A C16 H16C 109.5 . . ?
H16B C16 H16C 109.5 . . ?
C15 C17 H17A 109.5 . . ?
C15 C17 H17B 109.5 . . ?
C15 C17 H17C 109.5 . . ?
H17A C17 H17B 109.5 . . ?
H17A C17 H17C 109.5 . . ?
H17B C17 H17C 109.5 . . ?
P1 C18 H18 108.2 . . ?
C19 C18 P1 113.4(2) . . ?
C19 C18 H18 108.2 . . ?
C19 C18 C20 110.3(3) . . ?
C20 C18 P1 108.5(2) . . ?
C20 C18 H18 108.2 . . ?
C18 C19 H19A 109.5 . . ?
C18 C19 H19B 109.5 . . ?
C18 C19 H19C 109.5 . . ?
H19A C19 H19B 109.5 . . ?
H19A C19 H19C 109.5 . . ?
H19B C19 H19C 109.5 . . ?
C18 C20 H20A 109.5 . . ?
C18 C20 H20B 109.5 . . ?
C18 C20 H20C 109.5 . . ?
H20A C20 H20B 109.5 . . ?
H20A C20 H20C 109.5 . . ?
H20B C20 H20C 109.5 . . ?
P2 C21 H21 108.7 . . ?
C22 C21 P2 107.8(2) . . ?
C22 C21 H21 108.7 . . ?
C23 C21 P2 113.3(2) . . ?
C23 C21 H21 108.7 . . ?
C23 C21 C22 109.7(3) . . ?
C21 C22 H22A 109.5 . . ?
C21 C22 H22B 109.5 . . ?
C21 C22 H22C 109.5 . . ?
H22A C22 H22B 109.5 . . ?
H22A C22 H22C 109.5 . . ?
H22B C22 H22C 109.5 . . ?
C21 C23 H23A 109.5 . . ?
C21 C23 H23B 109.5 . . ?
C21 C23 H23C 109.5 . . ?
H23A C23 H23B 109.5 . . ?
H23A C23 H23C 109.5 . . ?
H23B C23 H23C 109.5 . . ?
P2 C24 H24 109.6 . . ?
P2 C24 H24A 105.0 . . ?
C25A C24 P2 110.7(3) . . ?
C25A C24 H24 109.6 . . ?
C25A C24 C26 106.1(3) . . ?
C25B C24 P2 123.0(4) . . ?
C25B C24 H24A 105.0 . . ?
C26 C24 P2 111.1(2) . . ?
C26 C24 H24 109.6 . . ?
C26 C24 H24A 105.0 . . ?
C26 C24 C25B 106.3(5) . . ?
C24 C25A H25A 109.5 . . ?
C24 C25A H25B 109.5 . . ?
C24 C25A H25C 109.5 . . ?
H25A C25A H25B 109.5 . . ?
H25A C25A H25C 109.5 . . ?
H25B C25A H25C 109.5 . . ?
C24 C25B H25D 109.5 . . ?
C24 C25B H25E 109.5 . . ?
C24 C25B H25F 109.5 . . ?
H25D C25B H25E 109.5 . . ?
H25D C25B H25F 109.5 . . ?
H25E C25B H25F 109.5 . . ?
C24 C26 H26A 109.5 . . ?
C24 C26 H26B 109.5 . . ?
C24 C26 H26C 109.5 . . ?
H26A C26 H26B 109.5 . . ?
H26A C26 H26C 109.5 . . ?
H26B C26 H26C 109.5 . . ?
C32 C31 Y 74.06(17) . . ?
C32 C31 C36 126.0(3) . . ?
C35 C31 Y 73.91(18) . . ?
C35 C31 C32 107.6(3) . . ?
C35 C31 C36 126.0(3) . . ?
C36 C31 Y 123.3(2) . . ?
C31 C32 Y 74.85(18) . . ?
C31 C32 C37 127.0(3) . . ?
C33 C32 Y 73.80(17) . . ?
C33 C32 C31 108.2(3) . . ?
C33 C32 C37 124.2(3) . . ?
C37 C32 Y 124.2(2) . . ?
C32 C33 Y 75.16(17) . . ?
C32 C33 C34 108.1(3) . . ?
C32 C33 C38 123.9(3) . . ?
C34 C33 Y 74.34(17) . . ?
C34 C33 C38 127.1(3) . . ?
C38 C33 Y 124.9(2) . . ?
C33 C34 Y 74.30(18) . . ?
C33 C34 C39 125.6(3) . . ?
C35 C34 Y 74.91(18) . . ?
C35 C34 C33 107.7(3) . . ?
C35 C34 C39 126.3(3) . . ?
C39 C34 Y 122.4(2) . . ?
C31 C35 Y 75.02(18) . . ?
C31 C35 C40 124.4(4) . . ?
C34 C35 Y 73.92(18) . . ?
C34 C35 C31 108.3(3) . . ?
C34 C35 C40 126.9(4) . . ?
C40 C35 Y 122.9(2) . . ?
C31 C36 H36A 109.5 . . ?
C31 C36 H36B 109.5 . . ?
C31 C36 H36C 109.5 . . ?
H36A C36 H36B 109.5 . . ?
H36A C36 H36C 109.5 . . ?
H36B C36 H36C 109.5 . . ?
C32 C37 H37A 109.5 . . ?
C32 C37 H37B 109.5 . . ?
C32 C37 H37C 109.5 . . ?
H37A C37 H37B 109.5 . . ?
H37A C37 H37C 109.5 . . ?
H37B C37 H37C 109.5 . . ?
C33 C38 H38A 109.5 . . ?
C33 C38 H38B 109.5 . . ?
C33 C38 H38C 109.5 . . ?
H38A C38 H38B 109.5 . . ?
H38A C38 H38C 109.5 . . ?
H38B C38 H38C 109.5 . . ?
C34 C39 H39A 109.5 . . ?
C34 C39 H39B 109.5 . . ?
C34 C39 H39C 109.5 . . ?
H39A C39 H39B 109.5 . . ?
H39A C39 H39C 109.5 . . ?
H39B C39 H39C 109.5 . . ?
C35 C40 H40A 109.5 . . ?
C35 C40 H40B 109.5 . . ?
C35 C40 H40C 109.5 . . ?
H40A C40 H40B 109.5 . . ?
H40A C40 H40C 109.5 . . ?
H40B C40 H40C 109.5 . . ?
C42 C41 Y 75.07(18) . . ?
C42 C41 C45 106.0(3) . . ?
C42 C41 C46 126.2(5) . . ?
C45 C41 Y 73.77(18) . . ?
C45 C41 C46 126.2(5) . . ?
C46 C41 Y 127.5(3) . . ?
C41 C42 Y 74.09(18) . . ?
C41 C42 C47 122.5(4) . . ?
C43 C42 Y 76.3(2) . . ?
C43 C42 C41 108.6(3) . . ?
C43 C42 C47 128.0(4) . . ?
C47 C42 Y 124.1(2) . . ?
C42 C43 Y 73.98(19) . . ?
C42 C43 C48 123.6(5) . . ?
C44 C43 Y 74.7(2) . . ?
C44 C43 C42 109.3(3) . . ?
C44 C43 C48 126.0(5) . . ?
C48 C43 Y 127.0(2) . . ?
C43 C44 Y 76.0(2) . . ?
C43 C44 C45 109.0(3) . . ?
C43 C44 C49 124.0(6) . . ?
C45 C44 Y 73.1(2) . . ?
C45 C44 C49 126.0(6) . . ?
C49 C44 Y 126.1(3) . . ?
C41 C45 Y 74.9(2) . . ?
C41 C45 C50 126.0(5) . . ?
C44 C45 Y 76.4(2) . . ?
C44 C45 C41 107.0(3) . . ?
C44 C45 C50 126.7(5) . . ?
C50 C45 Y 119.8(3) . . ?
C41 C46 H46A 109.5 . . ?
C41 C46 H46B 109.5 . . ?
C41 C46 H46C 109.5 . . ?
H46A C46 H46B 109.5 . . ?
H46A C46 H46C 109.5 . . ?
H46B C46 H46C 109.5 . . ?
C42 C47 H47A 109.5 . . ?
C42 C47 H47B 109.5 . . ?
C42 C47 H47C 109.5 . . ?
H47A C47 H47B 109.5 . . ?
H47A C47 H47C 109.5 . . ?
H47B C47 H47C 109.5 . . ?
C43 C48 H48A 109.5 . . ?
C43 C48 H48B 109.5 . . ?
C43 C48 H48C 109.5 . . ?
H48A C48 H48B 109.5 . . ?
H48A C48 H48C 109.5 . . ?
H48B C48 H48C 109.5 . . ?
C44 C49 H49A 109.5 . . ?
C44 C49 H49B 109.5 . . ?
C44 C49 H49C 109.5 . . ?
H49A C49 H49B 109.5 . . ?
H49A C49 H49C 109.5 . . ?
H49B C49 H49C 109.5 . . ?
C45 C50 H50A 109.5 . . ?
C45 C50 H50B 109.5 . . ?
C45 C50 H50C 109.5 . . ?
H50A C50 H50B 109.5 . . ?
H50A C50 H50C 109.5 . . ?
H50B C50 H50C 109.5 . . ?
C62 C61 C66 115.1(3) . . ?
C62 C61 B 121.4(3) . . ?
C66 C61 B 123.3(3) . . ?
C61 C62 H62 118.4 . . ?
C63 C62 C61 123.3(3) . . ?
C63 C62 H62 118.4 . . ?
C62 C63 H63 120.1 . . ?
C64 C63 C62 119.8(3) . . ?
C64 C63 H63 120.1 . . ?
C63 C64 H64 120.5 . . ?
C65 C64 C63 119.0(3) . . ?
C65 C64 H64 120.5 . . ?
C64 C65 H65 119.7 . . ?
C64 C65 C66 120.7(3) . . ?
C66 C65 H65 119.7 . . ?
C61 C66 H66 118.9 . . ?
C65 C66 C61 122.2(3) . . ?
C65 C66 H66 118.9 . . ?
C68 C67 B 121.7(3) . . ?
C72 C67 C68 114.6(3) . . ?
C72 C67 B 123.6(3) . . ?
C67 C68 H68 118.4 . . ?
C69 C68 C67 123.3(3) . . ?
C69 C68 H68 118.4 . . ?
C68 C69 H69 120.0 . . ?
C70 C69 C68 120.0(3) . . ?
C70 C69 H69 120.0 . . ?
C69 C70 H70 120.6 . . ?
C71 C70 C69 118.9(3) . . ?
C71 C70 H70 120.6 . . ?
C70 C71 H71 119.9 . . ?
C70 C71 C72 120.1(3) . . ?
C72 C71 H71 119.9 . . ?
C67 C72 H72 118.4 . . ?
C71 C72 C67 123.1(3) . . ?
C71 C72 H72 118.4 . . ?
C74 C73 C78 114.6(3) . . ?
C74 C73 B 122.5(3) . . ?
C78 C73 B 122.8(3) . . ?
C73 C74 H74 118.6 . . ?
C75 C74 C73 122.9(3) . . ?
C75 C74 H74 118.6 . . ?
C74 C75 H75 119.7 . . ?
C76 C75 C74 120.7(3) . . ?
C76 C75 H75 119.7 . . ?
C75 C76 H76 120.8 . . ?
C75 C76 C77 118.4(3) . . ?
C77 C76 H76 120.8 . . ?
C76 C77 H77 119.8 . . ?
C76 C77 C78 120.4(3) . . ?
C78 C77 H77 119.8 . . ?
C73 C78 H78 118.5 . . ?
C77 C78 C73 123.0(3) . . ?
C77 C78 H78 118.5 . . ?
C80 C79 C84 114.4(3) . . ?
C80 C79 B 122.9(3) . . ?
C84 C79 B 122.6(3) . . ?
C79 C80 H80 118.3 . . ?
C81 C80 C79 123.3(3) . . ?
C81 C80 H80 118.3 . . ?
C80 C81 H81 119.8 . . ?
C82 C81 C80 120.4(3) . . ?
C82 C81 H81 119.8 . . ?
C81 C82 H82 120.9 . . ?
C83 C82 C81 118.3(3) . . ?
C83 C82 H82 120.9 . . ?
C82 C83 H83 119.6 . . ?
C82 C83 C84 120.7(3) . . ?
C84 C83 H83 119.6 . . ?
C79 C84 H84 118.5 . . ?
C83 C84 C79 122.9(3) . . ?
C83 C84 H84 118.5 . . ?
C61 B C67 107.8(2) . . ?
C61 B C73 108.6(2) . . ?
C73 B C67 111.8(3) . . ?
C79 B C61 111.1(2) . . ?
C79 B C67 109.2(2) . . ?
C79 B C73 108.4(2) . . ?

loop_
_geom_bond_atom_site_label_1
_geom_bond_atom_site_label_2
_geom_bond_distance
_geom_bond_site_symmetry_2
_geom_bond_publ_flag
Y C2 2.471(3) . ?
Y C14 2.871(3) . ?
Y C31 2.647(3) . ?
Y C32 2.637(3) . ?
Y C33 2.620(3) . ?
Y C34 2.620(3) . ?
Y C35 2.633(3) . ?
Y C41 2.643(3) . ?
Y C42 2.656(3) . ?
Y C43 2.685(3) . ?
Y C44 2.670(4) . ?
Y C45 2.629(3) . ?
Y H14 2.33(3) . ?
P1 C1 1.825(3) . ?
P1 C8 1.794(3) . ?
P1 C15 1.858(3) . ?
P1 C18 1.835(3) . ?
P2 C10 1.836(3) . ?
P2 C21 1.868(3) . ?
P2 C24 1.867(3) . ?
C1 C2 1.371(4) . ?
C1 C9 1.481(4) . ?
C2 C3 1.479(4) . ?
C3 C4 1.394(4) . ?
C3 C8 1.404(4) . ?
C4 H4 0.9500 . ?
C4 C5 1.391(4) . ?
C5 H5 0.9500 . ?
C5 C6 1.387(5) . ?
C6 H6 0.9500 . ?
C6 C7 1.384(5) . ?
C7 H7 0.9500 . ?
C7 C8 1.391(4) . ?
C9 C10 1.417(4) . ?
C9 C14 1.419(4) . ?
C10 C11 1.398(4) . ?
C11 H11 0.9500 . ?
C11 C12 1.382(5) . ?
C12 H12 0.9500 . ?
C12 C13 1.388(4) . ?
C13 H13 0.9500 . ?
C13 C14 1.372(4) . ?
C14 H14 0.99(3) . ?
C15 H15 1.0000 . ?
C15 C16 1.528(4) . ?
C15 C17 1.525(5) . ?
C16 H16A 0.9800 . ?
C16 H16B 0.9800 . ?
C16 H16C 0.9800 . ?
C17 H17A 0.9800 . ?
C17 H17B 0.9800 . ?
C17 H17C 0.9800 . ?
C18 H18 1.0000 . ?
C18 C19 1.528(4) . ?
C18 C20 1.533(4) . ?
C19 H19A 0.9800 . ?
C19 H19B 0.9800 . ?
C19 H19C 0.9800 . ?
C20 H20A 0.9800 . ?
C20 H20B 0.9800 . ?
C20 H20C 0.9800 . ?
C21 H21 1.0000 . ?
C21 C22 1.534(4) . ?
C21 C23 1.522(4) . ?
C22 H22A 0.9800 . ?
C22 H22B 0.9800 . ?
C22 H22C 0.9800 . ?
C23 H23A 0.9800 . ?
C23 H23B 0.9800 . ?
C23 H23C 0.9800 . ?
C24 H24 1.0000 . ?
C24 H24A 1.0000 . ?
C24 C25A 1.518(6) . ?
C24 C25B 1.576(8) . ?
C24 C26 1.521(5) . ?
C25A H25A 0.9800 . ?
C25A H25B 0.9800 . ?
C25A H25C 0.9800 . ?
C25B H25D 0.9800 . ?
C25B H25E 0.9800 . ?
C25B H25F 0.9800 . ?
C26 H26A 0.9800 . ?
C26 H26B 0.9800 . ?
C26 H26C 0.9800 . ?
C31 C32 1.416(4) . ?
C31 C35 1.414(5) . ?
C31 C36 1.501(5) . ?
C32 C33 1.407(4) . ?
C32 C37 1.510(4) . ?
C33 C34 1.416(4) . ?
C33 C38 1.509(4) . ?
C34 C35 1.412(5) . ?
C34 C39 1.511(5) . ?
C35 C40 1.512(5) . ?
C36 H36A 0.9800 . ?
C36 H36B 0.9800 . ?
C36 H36C 0.9800 . ?
C37 H37A 0.9800 . ?
C37 H37B 0.9800 . ?
C37 H37C 0.9800 . ?
C38 H38A 0.9800 . ?
C38 H38B 0.9800 . ?
C38 H38C 0.9800 . ?
C39 H39A 0.9800 . ?
C39 H39B 0.9800 . ?
C39 H39C 0.9800 . ?
C40 H40A 0.9800 . ?
C40 H40B 0.9800 . ?
C40 H40C 0.9800 . ?
C41 C42 1.409(5) . ?
C41 C45 1.423(6) . ?
C41 C46 1.501(5) . ?
C42 C43 1.368(5) . ?
C42 C47 1.513(5) . ?
C43 C44 1.354(6) . ?
C43 C48 1.532(6) . ?
C44 C45 1.395(6) . ?
C44 C49 1.524(6) . ?
C45 C50 1.509(5) . ?
C46 H46A 0.9800 . ?
C46 H46B 0.9800 . ?
C46 H46C 0.9800 . ?
C47 H47A 0.9800 . ?
C47 H47B 0.9800 . ?
C47 H47C 0.9800 . ?
C48 H48A 0.9800 . ?
C48 H48B 0.9800 . ?
C48 H48C 0.9800 . ?
C49 H49A 0.9800 . ?
C49 H49B 0.9800 . ?
C49 H49C 0.9800 . ?
C50 H50A 0.9800 . ?
C50 H50B 0.9800 . ?
C50 H50C 0.9800 . ?
C61 C62 1.398(4) . ?
C61 C66 1.403(4) . ?
C61 B 1.646(4) . ?
C62 H62 0.9500 . ?
C62 C63 1.392(4) . ?
C63 H63 0.9500 . ?
C63 C64 1.382(5) . ?
C64 H64 0.9500 . ?
C64 C65 1.378(5) . ?
C65 H65 0.9500 . ?
C65 C66 1.394(4) . ?
C66 H66 0.9500 . ?
C67 C68 1.400(5) . ?
C67 C72 1.396(4) . ?
C67 B 1.657(4) . ?
C68 H68 0.9500 . ?
C68 C69 1.388(5) . ?
C69 H69 0.9500 . ?
C69 C70 1.382(5) . ?
C70 H70 0.9500 . ?
C70 C71 1.379(5) . ?
C71 H71 0.9500 . ?
C71 C72 1.393(5) . ?
C72 H72 0.9500 . ?
C73 C74 1.401(5) . ?
C73 C78 1.402(4) . ?
C73 B 1.649(5) . ?
C74 H74 0.9500 . ?
C74 C75 1.386(5) . ?
C75 H75 0.9500 . ?
C75 C76 1.381(5) . ?
C76 H76 0.9500 . ?
C76 C77 1.382(5) . ?
C77 H77 0.9500 . ?
C77 C78 1.387(5) . ?
C78 H78 0.9500 . ?
C79 C80 1.399(4) . ?
C79 C84 1.409(4) . ?
C79 B 1.645(5) . ?
C80 H80 0.9500 . ?
C80 C81 1.387(5) . ?
C81 H81 0.9500 . ?
C81 C82 1.384(5) . ?
C82 H82 0.9500 . ?
C82 C83 1.381(5) . ?
C83 H83 0.9500 . ?
C83 C84 1.384(5) . ?
C84 H84 0.9500 . ?

loop_
_geom_torsion_atom_site_label_1
_geom_torsion_atom_site_label_2
_geom_torsion_atom_site_label_3
_geom_torsion_atom_site_label_4
_geom_torsion
_geom_torsion_site_symmetry_1
_geom_torsion_site_symmetry_2
_geom_torsion_site_symmetry_3
_geom_torsion_site_symmetry_4
_geom_torsion_publ_flag
Y C2 C3 C4 7.4(4) . . . . ?
Y C2 C3 C8 -173.7(2) . . . . ?
Y C31 C32 C33 -66.8(2) . . . . ?
Y C31 C32 C37 121.6(3) . . . . ?
Y C31 C35 C34 67.0(2) . . . . ?
Y C31 C35 C40 -119.9(3) . . . . ?
Y C32 C33 C34 -67.6(2) . . . . ?
Y C32 C33 C38 122.4(3) . . . . ?
Y C33 C34 C35 -68.0(2) . . . . ?
Y C33 C34 C39 118.8(3) . . . . ?
Y C34 C35 C31 -67.7(2) . . . . ?
Y C34 C35 C40 119.4(3) . . . . ?
Y C41 C42 C43 69.2(2) . . . . ?
Y C41 C42 C47 -120.6(3) . . . . ?
Y C41 C45 C44 -70.2(2) . . . . ?
Y C41 C45 C50 116.2(4) . . . . ?
Y C42 C43 C44 67.0(3) . . . . ?
Y C42 C43 C48 -124.1(3) . . . . ?
Y C43 C44 C45 66.2(3) . . . . ?
Y C43 C44 C49 -124.4(4) . . . . ?
Y C44 C45 C41 69.2(2) . . . . ?
Y C44 C45 C50 -117.2(4) . . . . ?
P1 C1 C2 Y -178.91(13) . . . . ?
P1 C1 C2 C3 2.6(3) . . . . ?
P1 C1 C9 C10 27.9(5) . . . . ?
P1 C1 C9 C14 -156.8(2) . . . . ?
P2 C10 C11 C12 -171.7(3) . . . . ?
C1 P1 C8 C3 9.2(2) . . . . ?
C1 P1 C8 C7 178.7(3) . . . . ?
C1 P1 C15 C16 155.7(2) . . . . ?
C1 P1 C15 C17 -77.7(3) . . . . ?
C1 P1 C18 C19 150.0(2) . . . . ?
C1 P1 C18 C20 27.2(3) . . . . ?
C1 C2 C3 C4 -174.1(3) . . . . ?
C1 C2 C3 C8 4.8(4) . . . . ?
C1 C9 C10 P2 -20.3(4) . . . . ?
C1 C9 C10 C11 164.3(3) . . . . ?
C1 C9 C14 Y -29.7(3) . . . . ?
C1 C9 C14 C13 -165.9(3) . . . . ?
C2 C1 C9 C10 -153.4(3) . . . . ?
C2 C1 C9 C14 21.9(4) . . . . ?
C2 C3 C4 C5 -178.8(3) . . . . ?
C2 C3 C8 P1 -9.7(3) . . . . ?
C2 C3 C8 C7 179.7(3) . . . . ?
C3 C4 C5 C6 -1.0(5) . . . . ?
C4 C3 C8 P1 169.3(2) . . . . ?
C4 C3 C8 C7 -1.3(4) . . . . ?
C4 C5 C6 C7 -1.3(5) . . . . ?
C5 C6 C7 C8 2.2(5) . . . . ?
C6 C7 C8 P1 -169.1(3) . . . . ?
C6 C7 C8 C3 -0.9(5) . . . . ?
C8 P1 C1 C2 -6.9(2) . . . . ?
C8 P1 C1 C9 171.9(3) . . . . ?
C8 P1 C15 C16 -103.3(3) . . . . ?
C8 P1 C15 C17 23.3(3) . . . . ?
C8 P1 C18 C19 46.6(3) . . . . ?
C8 P1 C18 C20 -76.2(3) . . . . ?
C8 C3 C4 C5 2.3(4) . . . . ?
C9 C1 C2 Y 2.2(4) . . . . ?
C9 C1 C2 C3 -176.3(2) . . . . ?
C9 C10 C11 C12 3.7(5) . . . . ?
C10 P2 C21 C22 -161.1(2) . . . . ?
C10 P2 C21 C23 -39.5(3) . . . . ?
C10 P2 C24 C25A -169.3(3) . . . . ?
C10 P2 C24 C25B -54.4(5) . . . . ?
C10 P2 C24 C26 73.2(3) . . . . ?
C10 C9 C14 Y 146.1(2) . . . . ?
C10 C9 C14 C13 10.0(4) . . . . ?
C10 C11 C12 C13 5.4(5) . . . . ?
C11 C12 C13 C14 -6.6(5) . . . . ?
C12 C13 C14 Y -136.1(3) . . . . ?
C12 C13 C14 C9 -1.2(5) . . . . ?
C14 C9 C10 P2 164.5(2) . . . . ?
C14 C9 C10 C11 -10.9(4) . . . . ?
C15 P1 C1 C2 101.4(2) . . . . ?
C15 P1 C1 C9 -79.8(3) . . . . ?
C15 P1 C8 C3 -107.3(2) . . . . ?
C15 P1 C8 C7 62.2(3) . . . . ?
C15 P1 C18 C19 -73.1(3) . . . . ?
C15 P1 C18 C20 164.1(2) . . . . ?
C18 P1 C1 C2 -120.7(2) . . . . ?
C18 P1 C1 C9 58.1(3) . . . . ?
C18 P1 C8 C3 126.2(2) . . . . ?
C18 P1 C8 C7 -64.3(3) . . . . ?
C18 P1 C15 C16 19.0(3) . . . . ?
C18 P1 C15 C17 145.7(2) . . . . ?
C21 P2 C10 C9 132.4(2) . . . . ?
C21 P2 C10 C11 -52.2(3) . . . . ?
C21 P2 C24 C25A -61.6(3) . . . . ?
C21 P2 C24 C25B 53.3(5) . . . . ?
C21 P2 C24 C26 -179.2(3) . . . . ?
C24 P2 C10 C9 -122.4(2) . . . . ?
C24 P2 C10 C11 52.9(3) . . . . ?
C24 P2 C21 C22 94.1(2) . . . . ?
C24 P2 C21 C23 -144.4(2) . . . . ?
C31 C32 C33 Y 67.5(2) . . . . ?
C31 C32 C33 C34 -0.1(4) . . . . ?
C31 C32 C33 C38 -170.1(3) . . . . ?
C32 C31 C35 Y -67.0(2) . . . . ?
C32 C31 C35 C34 0.1(4) . . . . ?
C32 C31 C35 C40 173.1(3) . . . . ?
C32 C33 C34 Y 68.2(2) . . . . ?
C32 C33 C34 C35 0.1(4) . . . . ?
C32 C33 C34 C39 -173.0(3) . . . . ?
C33 C34 C35 Y 67.6(2) . . . . ?
C33 C34 C35 C31 -0.1(4) . . . . ?
C33 C34 C35 C40 -173.0(3) . . . . ?
C35 C31 C32 Y 66.9(2) . . . . ?
C35 C31 C32 C33 0.0(4) . . . . ?
C35 C31 C32 C37 -171.5(3) . . . . ?
C36 C31 C32 Y -119.9(3) . . . . ?
C36 C31 C32 C33 173.3(3) . . . . ?
C36 C31 C32 C37 1.7(5) . . . . ?
C36 C31 C35 Y 119.8(3) . . . . ?
C36 C31 C35 C34 -173.2(3) . . . . ?
C36 C31 C35 C40 -0.1(5) . . . . ?
C37 C32 C33 Y -120.6(3) . . . . ?
C37 C32 C33 C34 171.7(3) . . . . ?
C37 C32 C33 C38 1.8(5) . . . . ?
C38 C33 C34 Y -122.3(3) . . . . ?
C38 C33 C34 C35 169.7(3) . . . . ?
C38 C33 C34 C39 -3.4(5) . . . . ?
C39 C34 C35 Y -119.3(3) . . . . ?
C39 C34 C35 C31 172.9(3) . . . . ?
C39 C34 C35 C40 0.1(5) . . . . ?
C41 C42 C43 Y -67.7(2) . . . . ?
C41 C42 C43 C44 -0.7(4) . . . . ?
C41 C42 C43 C48 168.2(3) . . . . ?
C42 C41 C45 Y 68.7(2) . . . . ?
C42 C41 C45 C44 -1.5(4) . . . . ?
C42 C41 C45 C50 -175.1(4) . . . . ?
C42 C43 C44 Y -66.5(2) . . . . ?
C42 C43 C44 C45 -0.2(4) . . . . ?
C42 C43 C44 C49 169.1(3) . . . . ?
C43 C44 C45 Y -68.1(3) . . . . ?
C43 C44 C45 C41 1.1(4) . . . . ?
C43 C44 C45 C50 174.6(4) . . . . ?
C45 C41 C42 Y -67.8(2) . . . . ?
C45 C41 C42 C43 1.4(4) . . . . ?
C45 C41 C42 C47 171.6(3) . . . . ?
C46 C41 C42 Y 125.9(4) . . . . ?
C46 C41 C42 C43 -164.9(4) . . . . ?
C46 C41 C42 C47 5.2(6) . . . . ?
C46 C41 C45 Y -125.0(4) . . . . ?
C46 C41 C45 C44 164.8(4) . . . . ?
C46 C41 C45 C50 -8.8(6) . . . . ?
C47 C42 C43 Y 122.8(4) . . . . ?
C47 C42 C43 C44 -170.2(4) . . . . ?
C47 C42 C43 C48 -1.3(6) . . . . ?
C48 C43 C44 Y 124.9(4) . . . . ?
C48 C43 C44 C45 -168.8(4) . . . . ?
C48 C43 C44 C49 0.6(6) . . . . ?
C49 C44 C45 Y 122.8(4) . . . . ?
C49 C44 C45 C41 -168.0(4) . . . . ?
C49 C44 C45 C50 5.5(6) . . . . ?
C61 C62 C63 C64 0.1(5) . . . . ?
C62 C61 C66 C65 -1.1(4) . . . . ?
C62 C61 B C67 81.2(3) . . . . ?
C62 C61 B C73 -157.5(3) . . . . ?
C62 C61 B C79 -38.4(4) . . . . ?
C62 C63 C64 C65 -0.4(5) . . . . ?
C63 C64 C65 C66 -0.1(5) . . . . ?
C64 C65 C66 C61 0.9(5) . . . . ?
C66 C61 C62 C63 0.7(5) . . . . ?
C66 C61 B C67 -94.0(3) . . . . ?
C66 C61 B C73 27.3(4) . . . . ?
C66 C61 B C79 146.4(3) . . . . ?
C67 C68 C69 C70 -1.0(6) . . . . ?
C68 C67 C72 C71 0.9(5) . . . . ?
C68 C67 B C61 -34.0(4) . . . . ?
C68 C67 B C73 -153.3(3) . . . . ?
C68 C67 B C79 86.8(4) . . . . ?
C68 C69 C70 C71 1.1(6) . . . . ?
C69 C70 C71 C72 -0.2(6) . . . . ?
C70 C71 C72 C67 -0.8(6) . . . . ?
C72 C67 C68 C69 0.0(5) . . . . ?
C72 C67 B C61 148.3(3) . . . . ?
C72 C67 B C73 29.0(4) . . . . ?
C72 C67 B C79 -90.9(4) . . . . ?
C73 C74 C75 C76 -0.1(6) . . . . ?
C74 C73 C78 C77 -0.1(5) . . . . ?
C74 C73 B C61 -79.9(3) . . . . ?
C74 C73 B C67 38.9(4) . . . . ?
C74 C73 B C79 159.3(3) . . . . ?
C74 C75 C76 C77 -0.3(6) . . . . ?
C75 C76 C77 C78 0.5(6) . . . . ?
C76 C77 C78 C73 -0.3(5) . . . . ?
C78 C73 C74 C75 0.3(5) . . . . ?
C78 C73 B C61 95.8(3) . . . . ?
C78 C73 B C67 -145.4(3) . . . . ?
C78 C73 B C79 -24.9(4) . . . . ?
C79 C80 C81 C82 -0.1(5) . . . . ?
C80 C79 C84 C83 0.7(4) . . . . ?
C80 C79 B C61 146.7(3) . . . . ?
C80 C79 B C67 28.0(4) . . . . ?
C80 C79 B C73 -94.1(3) . . . . ?
C80 C81 C82 C83 0.8(5) . . . . ?
C81 C82 C83 C84 -0.7(5) . . . . ?
C82 C83 C84 C79 0.0(5) . . . . ?
C84 C79 C80 C81 -0.7(4) . . . . ?
C84 C79 B C61 -37.8(4) . . . . ?
C84 C79 B C67 -156.5(3) . . . . ?
C84 C79 B C73 81.4(3) . . . . ?
B C61 C62 C63 -174.9(3) . . . . ?
B C61 C66 C65 174.4(3) . . . . ?
B C67 C68 C69 -177.9(3) . . . . ?
B C67 C72 C71 178.8(3) . . . . ?
B C73 C74 C75 176.4(3) . . . . ?
B C73 C78 C77 -176.2(3) . . . . ?
B C79 C80 C81 175.2(3) . . . . ?
B C79 C84 C83 -175.2(3) . . . . ?
